data_2209108
loop_
_publ_author_name
'S. Sugaleshini'
'D. Gayathri'
'D. Velmurugan'
'K. Ravikumar'
'A. R. Sureshbabu'

_publ_section_title
Acenapthene-2-spiro-5'-perhydrodipyrrolo[1,2-<i>a</i>;2',1'-<i>c</i>]pyrazine-6'-spiro-2''-acenapthene-1,1''-dione
_journal_coeditor_code BT2082
_journal_issue 6
_journal_name_full 'Acta Crystallographica Section E'
_journal_page_first o2432
_journal_page_last o2434
_journal_paper_doi 10.1107/S1600536806017661
_journal_volume 62
_journal_year 2006
_chemical_formula_iupac 'C32 H26 N2 O2'
_chemical_formula_moiety 'C32 H26 N2 O2'
_chemical_formula_sum 'C32 H26 N2 O2'
_chemical_formula_weight 470.55
_chemical_name_systematic
;
Acenapthene-2-spiro-5'-perhydrodipyrrole[1,2-a;2',1'-c]pyrazine-6'-
spiro-2''-acenapthene-1,1''-dione
;
_space_group_IT_number 2
_symmetry_cell_setting triclinic
_symmetry_space_group_name_Hall '-P 1'
_symmetry_space_group_name_H-M 'P -1'
_atom_sites_solution_hydrogens geom
_atom_sites_solution_primary direct
_atom_sites_solution_secondary difmap
_audit_creation_method SHELXL-97
_cell_angle_alpha 109.4180(10)
_cell_angle_beta 100.5840(10)
_cell_angle_gamma 102.4470(10)
_cell_formula_units_Z 2
_cell_length_a 8.8721(7)
_cell_length_b 10.7042(8)
_cell_length_c 14.2846(11)
_cell_measurement_reflns_used 2635
_cell_measurement_temperature 293(2)
_cell_measurement_theta_max 25.0
_cell_measurement_theta_min 1.57
_cell_volume 1200.38(16)
_computing_cell_refinement 'SAINT (Bruker, 2001)'
_computing_data_collection 'SMART (Bruker, 2001)'
_computing_data_reduction SAINT
_computing_molecular_graphics
;
PLATON (Spek, 1990)
;
_computing_publication_material 'SHELXL97 and PARST (Nardelli, 1995)'
_computing_structure_refinement 'SHELXL97 (Sheldrick, 1997)'
_computing_structure_solution 'SHELXS97 (Sheldrick, 1997)'
_diffrn_ambient_temperature 293(2)
_diffrn_measured_fraction_theta_full 0.997
_diffrn_measured_fraction_theta_max 0.945
_diffrn_measurement_device 'Bruker SMART APEX'
_diffrn_measurement_device_type 'Bruker SMART APEX CCD area detector'
_diffrn_measurement_method '\w scans'
_diffrn_radiation_monochromator graphite
_diffrn_radiation_source 'fine-focus sealed tube'
_diffrn_radiation_type MoK\a
_diffrn_radiation_wavelength 0.71073
_diffrn_reflns_av_R_equivalents 0.0179
_diffrn_reflns_av_sigmaI/netI 0.0204
_diffrn_reflns_limit_h_max 11
_diffrn_reflns_limit_h_min -11
_diffrn_reflns_limit_k_max 13
_diffrn_reflns_limit_k_min -14
_diffrn_reflns_limit_l_max 18
_diffrn_reflns_limit_l_min -18
_diffrn_reflns_number 13844
_diffrn_reflns_theta_full 25.00
_diffrn_reflns_theta_max 27.98
_diffrn_reflns_theta_min 1.57
_diffrn_standards_number 0
_exptl_absorpt_coefficient_mu 0.081
_exptl_absorpt_correction_type none
_exptl_crystal_colour colorless
_exptl_crystal_density_diffrn 1.302
_exptl_crystal_density_method 'not measured'
_exptl_crystal_description block
_exptl_crystal_F_000 496
_exptl_crystal_size_max 0.24
_exptl_crystal_size_mid 0.23
_exptl_crystal_size_min 0.21
_refine_diff_density_max 0.295
_refine_diff_density_min -0.186
_refine_ls_extinction_method none
_refine_ls_goodness_of_fit_ref 1.024
_refine_ls_hydrogen_treatment constr
_refine_ls_matrix_type full
_refine_ls_number_parameters 325
_refine_ls_number_reflns 5468
_refine_ls_number_restraints 0
_refine_ls_restrained_S_all 1.024
_refine_ls_R_factor_all 0.0522
_refine_ls_R_factor_gt 0.0453
_refine_ls_shift/su_max 0.000
_refine_ls_shift/su_mean 0.000
_refine_ls_structure_factor_coef Fsqd
_refine_ls_weighting_details 'calc w=1/[\s^2^(Fo^2^)+(0.0680P)^2^+0.2170P] where P=(Fo^2^+2Fc^2^)/3'
_refine_ls_weighting_scheme calc
_refine_ls_wR_factor_gt 0.1220
_refine_ls_wR_factor_ref 0.1283
_reflns_number_gt 4621
_reflns_number_total 5468
_reflns_threshold_expression I>2\s(I)
_cod_data_source_file bt2082.cif
_cod_data_source_block I
_cod_original_cell_volume 1200.37(16)
_cod_original_sg_symbol_H-M P-1
_cod_database_code 2209108
_cod_database_fobs_code 2209108

loop_
_symmetry_equiv_pos_as_xyz
'x, y, z'
'-x, -y, -z'

loop_
_atom_site_type_symbol
_atom_site_label
_atom_site_fract_x
_atom_site_fract_y
_atom_site_fract_z
_atom_site_U_iso_or_equiv
_atom_site_adp_type
_atom_site_calc_flag
_atom_site_refinement_flags
_atom_site_occupancy
N N1 1.20128(12) 0.73893(11) 0.34162(8) 0.0405(2) Uani d . 1
N N2 0.88722(12) 0.56861(10) 0.26268(8) 0.0388(2) Uani d . 1
O O1 0.93123(13) 0.83443(10) 0.44283(7) 0.0528(3) Uani d . 1
O O2 1.12021(13) 0.55941(9) 0.11471(7) 0.0524(3) Uani d . 1
C C1 0.88698(14) 0.81798(12) 0.35332(9) 0.0384(3) Uani d . 1
C C2 0.78277(14) 0.88773(12) 0.30958(10) 0.0399(3) Uani d . 1
C C3 0.72907(17) 0.99867(14) 0.35429(12) 0.0490(3) Uani d . 1
H H3 0.7625 1.0491 0.4253 0.059 Uiso calc R 1
C C4 0.62161(18) 1.03264(15) 0.28818(14) 0.0572(4) Uani d . 1
H H4 0.5858 1.1084 0.3167 0.069 Uiso calc R 1
C C5 0.56748(18) 0.95874(16) 0.18340(13) 0.0565(4) Uani d . 1
H H5 0.4949 0.9843 0.1432 0.068 Uiso calc R 1
C C6 0.62052(15) 0.84406(14) 0.13558(11) 0.0467(3) Uani d . 1
C C7 0.57400(17) 0.75505(16) 0.02976(12) 0.0541(4) Uani d . 1
H H7 0.4995 0.7692 -0.0176 0.065 Uiso calc R 1
C C8 0.63816(17) 0.64832(16) -0.00299(11) 0.0525(3) Uani d . 1
H H8 0.6053 0.5908 -0.0727 0.063 Uiso calc R 1
C C9 0.75307(16) 0.62217(14) 0.06551(10) 0.0441(3) Uani d . 1
H H9 0.7950 0.5490 0.0411 0.053 Uiso calc R 1
C C10 0.80085(14) 0.70636(12) 0.16782(9) 0.0366(3) Uani d . 1
C C11 0.73210(14) 0.81465(12) 0.20214(10) 0.0387(3) Uani d . 1
C C12 0.91854(14) 0.70607(12) 0.25984(8) 0.0348(2) Uani d . 1
C C13 1.09847(14) 0.75716(12) 0.25847(8) 0.0350(2) Uani d . 1
C C14 1.14204(14) 0.90671(12) 0.26590(9) 0.0374(3) Uani d . 1
C C15 1.16731(16) 1.02998(13) 0.34522(10) 0.0463(3) Uani d . 1
H H15 1.1642 1.0329 0.4106 0.056 Uiso calc R 1
C C16 1.19837(18) 1.15353(15) 0.32628(13) 0.0562(4) Uani d . 1
H H16 1.2150 1.2374 0.3804 0.067 Uiso calc R 1
C C17 1.20488(19) 1.15439(15) 0.23167(13) 0.0571(4) Uani d . 1
H H17 1.2241 1.2376 0.2222 0.069 Uiso calc R 1
C C18 1.18233(16) 1.02853(14) 0.14794(11) 0.0467(3) Uani d . 1
C C19 1.18662(18) 1.00925(17) 0.04555(12) 0.0563(4) Uani d . 1
H H19 1.2033 1.0854 0.0269 0.068 Uiso calc R 1
C C20 1.16662(19) 0.88028(17) -0.02647(12) 0.0567(4) Uani d . 1
H H20 1.1695 0.8715 -0.0931 0.068 Uiso calc R 1
C C21 1.14197(17) 0.76071(15) -0.00353(10) 0.0486(3) Uani d . 1
H H21 1.1307 0.6743 -0.0531 0.058 Uiso calc R 1
C C22 1.13520(14) 0.77648(13) 0.09519(9) 0.0398(3) Uani d . 1
C C23 1.15329(14) 0.90764(13) 0.16880(9) 0.0385(3) Uani d . 1
C C24 1.11555(14) 0.67750(12) 0.14728(9) 0.0384(3) Uani d . 1
C C25 1.37471(17) 0.78453(17) 0.35572(12) 0.0556(4) Uani d . 1
H H25A 1.4160 0.8850 0.3831 0.067 Uiso calc R 1
H H25B 1.4009 0.7464 0.2911 0.067 Uiso calc R 1
C C26 1.4416(2) 0.7268(2) 0.43320(14) 0.0721(5) Uani d . 1
H H26A 1.5237 0.6857 0.4127 0.086 Uiso calc R 1
H H26B 1.4882 0.7999 0.5016 0.086 Uiso calc R 1
C C27 1.2991(2) 0.61722(19) 0.43276(13) 0.0660(4) Uani d . 1
H H27A 1.3244 0.5310 0.4241 0.079 Uiso calc R 1
H H27B 1.2691 0.6489 0.4966 0.079 Uiso calc R 1
C C28 1.16447(17) 0.59791(14) 0.34102(10) 0.0457(3) Uani d . 1
H H28 1.1757 0.5334 0.2773 0.055 Uiso calc R 1
C C29 0.99523(17) 0.55459(14) 0.34736(10) 0.0447(3) Uani d . 1
H H29 0.9865 0.6143 0.4138 0.054 Uiso calc R 1
C C30 0.9210(2) 0.40269(16) 0.32806(13) 0.0609(4) Uani d . 1
H H30A 0.9432 0.3874 0.3918 0.073 Uiso calc R 1
H H30B 0.9623 0.3427 0.2786 0.073 Uiso calc R 1
C C31 0.7407(2) 0.37578(18) 0.28484(14) 0.0669(4) Uani d . 1
H H31A 0.6971 0.2928 0.2218 0.080 Uiso calc R 1
H H31B 0.6838 0.3642 0.3347 0.080 Uiso calc R 1
C C32 0.72517(18) 0.50312(15) 0.26331(12) 0.0546(3) Uani d . 1
H H32A 0.6484 0.4769 0.1971 0.065 Uiso calc R 1
H H32B 0.6919 0.5646 0.3170 0.065 Uiso calc R 1

loop_
_atom_site_aniso_label
_atom_site_aniso_U_11
_atom_site_aniso_U_22
_atom_site_aniso_U_33
_atom_site_aniso_U_12
_atom_site_aniso_U_13
_atom_site_aniso_U_23
N1 0.0390(5) 0.0480(6) 0.0365(5) 0.0164(4) 0.0095(4) 0.0174(4)
N2 0.0440(6) 0.0379(5) 0.0369(5) 0.0132(4) 0.0129(4) 0.0157(4)
O1 0.0672(6) 0.0583(6) 0.0334(5) 0.0275(5) 0.0164(4) 0.0117(4)
O2 0.0760(7) 0.0439(5) 0.0434(5) 0.0272(5) 0.0251(5) 0.0140(4)
C1 0.0392(6) 0.0379(6) 0.0370(6) 0.0118(5) 0.0146(5) 0.0107(5)
C2 0.0367(6) 0.0387(6) 0.0460(7) 0.0126(5) 0.0163(5) 0.0151(5)
C3 0.0485(7) 0.0423(7) 0.0599(8) 0.0178(6) 0.0239(6) 0.0169(6)
C4 0.0557(8) 0.0485(8) 0.0826(11) 0.0279(7) 0.0314(8) 0.0299(8)
C5 0.0470(8) 0.0619(9) 0.0801(11) 0.0270(7) 0.0218(7) 0.0425(8)
C6 0.0369(6) 0.0531(7) 0.0582(8) 0.0142(5) 0.0141(6) 0.0306(6)
C7 0.0419(7) 0.0697(9) 0.0547(8) 0.0144(6) 0.0054(6) 0.0348(7)
C8 0.0479(7) 0.0628(9) 0.0392(7) 0.0092(6) 0.0041(6) 0.0192(6)
C9 0.0443(7) 0.0459(7) 0.0386(6) 0.0121(5) 0.0100(5) 0.0137(5)
C10 0.0351(6) 0.0390(6) 0.0373(6) 0.0108(5) 0.0110(5) 0.0163(5)
C11 0.0336(6) 0.0403(6) 0.0452(6) 0.0108(5) 0.0133(5) 0.0192(5)
C12 0.0383(6) 0.0363(6) 0.0304(5) 0.0132(5) 0.0113(4) 0.0112(4)
C13 0.0379(6) 0.0372(6) 0.0307(5) 0.0142(5) 0.0112(4) 0.0114(4)
C14 0.0348(6) 0.0387(6) 0.0390(6) 0.0123(5) 0.0112(5) 0.0140(5)
C15 0.0477(7) 0.0423(7) 0.0434(7) 0.0127(5) 0.0126(5) 0.0102(5)
C16 0.0579(9) 0.0381(7) 0.0633(9) 0.0142(6) 0.0135(7) 0.0102(6)
C17 0.0583(8) 0.0433(7) 0.0750(10) 0.0174(6) 0.0183(7) 0.0282(7)
C18 0.0410(7) 0.0489(7) 0.0579(8) 0.0164(5) 0.0141(6) 0.0280(6)
C19 0.0557(8) 0.0654(9) 0.0675(9) 0.0225(7) 0.0220(7) 0.0445(8)
C20 0.0619(9) 0.0755(10) 0.0489(8) 0.0264(8) 0.0223(7) 0.0368(7)
C21 0.0516(8) 0.0592(8) 0.0407(7) 0.0198(6) 0.0178(6) 0.0217(6)
C22 0.0386(6) 0.0468(7) 0.0383(6) 0.0156(5) 0.0141(5) 0.0181(5)
C23 0.0334(6) 0.0431(6) 0.0418(6) 0.0135(5) 0.0112(5) 0.0185(5)
C24 0.0407(6) 0.0419(6) 0.0338(6) 0.0152(5) 0.0136(5) 0.0127(5)
C25 0.0397(7) 0.0710(9) 0.0563(8) 0.0188(6) 0.0107(6) 0.0248(7)
C26 0.0508(9) 0.1046(14) 0.0677(10) 0.0349(9) 0.0094(7) 0.0383(10)
C27 0.0667(10) 0.0833(11) 0.0602(9) 0.0348(9) 0.0097(8) 0.0391(9)
C28 0.0544(8) 0.0506(7) 0.0402(6) 0.0263(6) 0.0135(6) 0.0208(6)
C29 0.0580(8) 0.0459(7) 0.0371(6) 0.0206(6) 0.0159(6) 0.0199(5)
C30 0.0810(11) 0.0528(8) 0.0606(9) 0.0227(8) 0.0220(8) 0.0334(7)
C31 0.0748(11) 0.0573(9) 0.0707(10) 0.0081(8) 0.0213(8) 0.0342(8)
C32 0.0505(8) 0.0511(8) 0.0627(9) 0.0080(6) 0.0179(7) 0.0260(7)

loop_
_atom_type_symbol
_atom_type_description
_atom_type_scat_dispersion_real
_atom_type_scat_dispersion_imag
_atom_type_scat_source
C C 0.0033 0.0016 'International Tables Vol C Tables 4.2.6.8 and 6.1.1.4'
H H 0.0000 0.0000 'International Tables Vol C Tables 4.2.6.8 and 6.1.1.4'
N N 0.0061 0.0033 'International Tables Vol C Tables 4.2.6.8 and 6.1.1.4'
O O 0.0106 0.0060 'International Tables Vol C Tables 4.2.6.8 and 6.1.1.4'

loop_
_geom_angle_atom_site_label_1
_geom_angle_atom_site_label_2
_geom_angle_atom_site_label_3
_geom_angle
_geom_angle_publ_flag
C13 N1 C25 117.00(10) y
C13 N1 C28 116.00(10) y
C25 N1 C28 105.90(10) y
C12 N2 C32 116.80(10) y
C12 N2 C29 116.30(10) y
C32 N2 C29 105.20(10) y
O1 C1 C2 127.02(11) ?
O1 C1 C12 125.08(11) ?
C2 C1 C12 107.69(10) ?
C3 C2 C11 120.15(12) ?
C3 C2 C1 132.65(12) ?
C11 C2 C1 107.16(10) ?
C2 C3 C4 117.31(13) ?
C2 C3 H3 121.3 ?
C4 C3 H3 121.3 ?
C5 C4 C3 122.81(13) ?
C5 C4 H4 118.6 ?
C3 C4 H4 118.6 ?
C4 C5 C6 120.96(13) ?
C4 C5 H5 119.5 ?
C6 C5 H5 119.5 ?
C11 C6 C5 115.48(13) ?
C11 C6 C7 116.29(12) ?
C5 C6 C7 128.22(13) ?
C8 C7 C6 120.25(12) ?
C8 C7 H7 119.9 ?
C6 C7 H7 119.9 ?
C7 C8 C9 122.44(13) ?
C7 C8 H8 118.8 ?
C9 C8 H8 118.8 ?
C10 C9 C8 118.73(12) ?
C10 C9 H9 120.6 ?
C8 C9 H9 120.6 ?
C9 C10 C11 118.91(11) ?
C9 C10 C12 131.78(11) ?
C11 C10 C12 109.29(10) ?
C2 C11 C6 123.19(12) ?
C2 C11 C10 113.46(11) ?
C6 C11 C10 123.33(12) ?
N2 C12 C10 111.23(9) ?
N2 C12 C13 108.82(9) ?
C10 C12 C13 111.92(9) ?
N2 C12 C1 114.08(9) ?
C10 C12 C1 101.44(9) ?
C13 C12 C1 109.24(9) ?
N1 C13 C14 112.79(9) ?
N1 C13 C12 108.39(9) ?
C14 C13 C12 110.81(9) ?
N1 C13 C24 114.08(9) ?
C14 C13 C24 101.22(9) ?
C12 C13 C24 109.41(9) ?
C15 C14 C23 118.67(12) ?
C15 C14 C13 132.18(11) ?
C23 C14 C13 109.14(10) ?
C14 C15 C16 118.85(13) ?
C14 C15 H15 120.6 ?
C16 C15 H15 120.6 ?
C17 C16 C15 122.61(13) ?
C17 C16 H16 118.7 ?
C15 C16 H16 118.7 ?
C16 C17 C18 120.09(13) ?
C16 C17 H17 120.0 ?
C18 C17 H17 120.0 ?
C23 C18 C19 115.62(13) ?
C23 C18 C17 116.28(13) ?
C19 C18 C17 128.11(13) ?
C20 C19 C18 121.14(13) ?
C20 C19 H19 119.4 ?
C18 C19 H19 119.4 ?
C19 C20 C21 122.53(13) ?
C19 C20 H20 118.7 ?
C21 C20 H20 118.7 ?
C22 C21 C20 117.43(13) ?
C22 C21 H21 121.3 ?
C20 C21 H21 121.3 ?
C21 C22 C23 120.36(12) ?
C21 C22 C24 132.56(12) ?
C23 C22 C24 107.05(10) ?
C22 C23 C18 122.89(12) ?
C22 C23 C14 113.65(11) ?
C18 C23 C14 123.45(12) ?
O2 C24 C22 127.00(11) ?
O2 C24 C13 125.01(11) ?
C22 C24 C13 107.88(10) ?
N1 C25 C26 103.03(12) ?
N1 C25 H25A 111.2 ?
C26 C25 H25A 111.2 ?
N1 C25 H25B 111.2 ?
C26 C25 H25B 111.2 ?
H25A C25 H25B 109.1 ?
C27 C26 C25 105.89(12) ?
C27 C26 H26A 110.6 ?
C25 C26 H26A 110.6 ?
C27 C26 H26B 110.6 ?
C25 C26 H26B 110.6 ?
H26A C26 H26B 108.7 ?
C28 C27 C26 104.57(12) ?
C28 C27 H27A 110.8 ?
C26 C27 H27A 110.8 ?
C28 C27 H27B 110.8 ?
C26 C27 H27B 110.8 ?
H27A C27 H27B 108.9 ?
N1 C28 C29 108.90(10) ?
N1 C28 C27 101.02(11) ?
C29 C28 C27 117.20(12) ?
N1 C28 H28 109.8 ?
C29 C28 H28 109.8 ?
C27 C28 H28 109.8 ?
N2 C29 C28 108.59(10) ?
N2 C29 C30 101.03(11) ?
C28 C29 C30 117.76(12) ?
N2 C29 H29 109.7 ?
C28 C29 H29 109.7 ?
C30 C29 H29 109.7 ?
C29 C30 C31 104.25(12) ?
C29 C30 H30A 110.9 ?
C31 C30 H30A 110.9 ?
C29 C30 H30B 110.9 ?
C31 C30 H30B 110.9 ?
H30A C30 H30B 108.9 ?
C32 C31 C30 105.51(12) ?
C32 C31 H31A 110.6 ?
C30 C31 H31A 110.6 ?
C32 C31 H31B 110.6 ?
C30 C31 H31B 110.6 ?
H31A C31 H31B 108.8 ?
N2 C32 C31 103.42(12) ?
N2 C32 H32A 111.1 ?
C31 C32 H32A 111.1 ?
N2 C32 H32B 111.1 ?
C31 C32 H32B 111.1 ?
H32A C32 H32B 109.0 ?

loop_
_geom_bond_atom_site_label_1
_geom_bond_atom_site_label_2
_geom_bond_distance
_geom_bond_publ_flag
N1 C13 1.4540(10) y
N1 C25 1.464(2) y
N1 C28 1.471(2) y
N2 C12 1.453(2) y
N2 C32 1.461(2) y
N2 C29 1.470(2) y
O1 C1 1.207(2) y
O2 C24 1.206(2) y
C1 C2 1.4826(17) ?
C1 C12 1.586(2) y
C2 C3 1.3772(17) ?
C2 C11 1.4021(18) ?
C3 C4 1.407(2) ?
C3 H3 0.9300 ?
C4 C5 1.372(2) ?
C4 H4 0.9300 ?
C5 C6 1.416(2) ?
C5 H5 0.9300 ?
C6 C11 1.4038(17) ?
C6 C7 1.417(2) ?
C7 C8 1.368(2) ?
C7 H7 0.9300 ?
C8 C9 1.4190(18) ?
C8 H8 0.9300 ?
C9 C10 1.3638(17) ?
C9 H9 0.9300 ?
C10 C11 1.4117(16) ?
C10 C12 1.522(2) y
C12 C13 1.578(2) y
C13 C14 1.526(2) y
C13 C24 1.586(2) y
C14 C15 1.3638(17) ?
C14 C23 1.4119(17) ?
C15 C16 1.417(2) ?
C15 H15 0.9300 ?
C16 C17 1.366(2) ?
C16 H16 0.9300 ?
C17 C18 1.418(2) ?
C17 H17 0.9300 ?
C18 C23 1.4037(18) ?
C18 C19 1.416(2) ?
C19 C20 1.371(2) ?
C19 H19 0.9300 ?
C20 C21 1.406(2) ?
C20 H20 0.9300 ?
C21 C22 1.3777(17) ?
C21 H21 0.9300 ?
C22 C23 1.4006(17) ?
C22 C24 1.4828(17) ?
C25 C26 1.526(2) ?
C25 H25A 0.9700 ?
C25 H25B 0.9700 ?
C26 C27 1.526(3) ?
C26 H26A 0.9700 ?
C26 H26B 0.9700 ?
C27 C28 1.5247(19) ?
C27 H27A 0.9700 ?
C27 H27B 0.9700 ?
C28 C29 1.5019(19) y
C28 H28 0.9800 ?
C29 C30 1.5254(19) ?
C29 H29 0.9800 ?
C30 C31 1.531(2) ?
C30 H30A 0.9700 ?
C30 H30B 0.9700 ?
C31 C32 1.522(2) ?
C31 H31A 0.9700 ?
C31 H31B 0.9700 ?
C32 H32A 0.9700 ?
C32 H32B 0.9700 ?

loop_
_geom_hbond_atom_site_label_D
_geom_hbond_atom_site_label_H
_geom_hbond_atom_site_label_A
_geom_hbond_site_symmetry_A
_geom_hbond_distance_DH
_geom_hbond_distance_HA
_geom_hbond_distance_DA
_geom_hbond_angle_DHA
C28 H28 O2 . 0.98 2.41 3.058(2) 124
C29 H29 O1 . 0.98 2.43 3.075(2) 123
C9 H9 O2 2_765 0.93 2.48 3.217(2) 136
C15 H15 O1 2_776 0.93 2.51 3.261(2) 138

loop_
_geom_torsion_atom_site_label_1
_geom_torsion_atom_site_label_2
_geom_torsion_atom_site_label_3
_geom_torsion_atom_site_label_4
_geom_torsion
_geom_torsion_publ_flag
O1 C1 C2 C3 11.1(2) ?
C12 C1 C2 C3 -173.99(13) ?
O1 C1 C2 C11 -166.31(13) ?
C12 C1 C2 C11 8.62(13) ?
C11 C2 C3 C4 0.85(19) ?
C1 C2 C3 C4 -176.27(13) ?
C2 C3 C4 C5 1.3(2) ?
C3 C4 C5 C6 -1.2(2) ?
C4 C5 C6 C11 -1.1(2) ?
C4 C5 C6 C7 178.22(14) ?
C11 C6 C7 C8 -0.66(19) ?
C5 C6 C7 C8 -179.94(14) ?
C6 C7 C8 C9 -0.5(2) ?
C7 C8 C9 C10 0.2(2) ?
C8 C9 C10 C11 1.19(18) ?
C8 C9 C10 C12 179.50(12) ?
C3 C2 C11 C6 -3.29(19) ?
C1 C2 C11 C6 174.49(11) ?
C3 C2 C11 C10 178.34(11) ?
C1 C2 C11 C10 -3.88(14) ?
C5 C6 C11 C2 3.31(18) ?
C7 C6 C11 C2 -176.06(12) ?
C5 C6 C11 C10 -178.48(12) ?
C7 C6 C11 C10 2.15(18) ?
C9 C10 C11 C2 175.91(11) ?
C12 C10 C11 C2 -2.75(14) ?
C9 C10 C11 C6 -2.46(18) ?
C12 C10 C11 C6 178.88(11) ?
C32 N2 C12 C10 -55.69(13) ?
C29 N2 C12 C10 178.97(9) ?
C32 N2 C12 C13 -179.43(10) ?
C29 N2 C12 C13 55.20(10) y
C32 N2 C12 C1 58.31(14) ?
C29 N2 C12 C1 -67.03(13) ?
C9 C10 C12 N2 -49.21(17) ?
C11 C10 C12 N2 129.22(10) ?
C9 C10 C12 C13 72.76(16) ?
C11 C10 C12 C13 -108.82(11) ?
C9 C10 C12 C1 -170.89(13) ?
C11 C10 C12 C1 7.53(12) ?
O1 C1 C12 N2 45.67(16) ?
C2 C1 C12 N2 -129.39(10) ?
O1 C1 C12 C10 165.34(12) ?
C2 C1 C12 C10 -9.71(12) ?
O1 C1 C12 C13 -76.36(15) ?
C2 C1 C12 C13 108.59(10) ?
C25 N1 C13 C14 -55.07(14) ?
C28 N1 C13 C14 178.73(9) ?
C25 N1 C13 C12 -178.14(10) ?
C28 N1 C13 C12 55.70(10) y
C25 N1 C13 C24 59.71(14) ?
C28 N1 C13 C24 -66.49(13) ?
N2 C12 C13 N1 -50.30(10) y
C10 C12 C13 N1 -173.64(9) ?
C1 C12 C13 N1 74.84(11) ?
N2 C12 C13 C14 -174.57(9) ?
C10 C12 C13 C14 62.09(12) ?
C1 C12 C13 C14 -49.43(12) ?
N2 C12 C13 C24 74.66(11) ?
C10 C12 C13 C24 -48.67(12) ?
C1 C12 C13 C24 -160.20(9) ?
N1 C13 C14 C15 -49.91(17) ?
C12 C13 C14 C15 71.81(16) ?
C24 C13 C14 C15 -172.23(13) ?
N1 C13 C14 C23 131.25(10) ?
C12 C13 C14 C23 -107.04(10) ?
C24 C13 C14 C23 8.92(12) ?
C23 C14 C15 C16 2.14(19) ?
C13 C14 C15 C16 -176.62(12) ?
C14 C15 C16 C17 -0.3(2) ?
C15 C16 C17 C18 -0.9(2) ?
C16 C17 C18 C23 0.2(2) ?
C16 C17 C18 C19 -179.22(14) ?
C23 C18 C19 C20 -1.3(2) ?
C17 C18 C19 C20 178.20(15) ?
C18 C19 C20 C21 -0.4(2) ?
C19 C20 C21 C22 1.2(2) ?
C20 C21 C22 C23 -0.31(19) ?
C20 C21 C22 C24 -178.21(13) ?
C21 C22 C23 C18 -1.46(19) ?
C24 C22 C23 C18 176.92(11) ?
C21 C22 C23 C14 179.47(11) ?
C24 C22 C23 C14 -2.15(14) ?
C19 C18 C23 C22 2.21(18) ?
C17 C18 C23 C22 -177.32(12) ?
C19 C18 C23 C14 -178.82(12) ?
C17 C18 C23 C14 1.65(19) ?
C15 C14 C23 C22 176.17(11) ?
C13 C14 C23 C22 -4.81(14) ?
C15 C14 C23 C18 -2.89(18) ?
C13 C14 C23 C18 176.14(11) ?
C21 C22 C24 O2 9.8(2) ?
C23 C22 C24 O2 -168.33(13) ?
C21 C22 C24 C13 -173.98(13) ?
C23 C22 C24 C13 7.91(13) ?
N1 C13 C24 O2 44.79(17) ?
C14 C13 C24 O2 166.21(12) ?
C12 C13 C24 O2 -76.80(15) ?
N1 C13 C24 C22 -131.55(10) ?
C14 C13 C24 C22 -10.13(12) ?
C12 C13 C24 C22 106.87(10) ?
C13 N1 C25 C26 -169.92(12) ?
C28 N1 C25 C26 -38.86(14) ?
N1 C25 C26 C27 16.49(17) ?
C25 C26 C27 C28 10.32(18) ?
C13 N1 C28 C29 -59.10(10) y
C25 N1 C28 C29 169.22(10) ?
C13 N1 C28 C27 176.89(11) ?
C25 N1 C28 C27 45.24(13) ?
C26 C27 C28 N1 -32.95(15) ?
C26 C27 C28 C29 -151.05(13) ?
C12 N2 C29 C28 -58.30(10) y
C32 N2 C29 C28 170.65(11) ?
C12 N2 C29 C30 177.20(10) ?
C32 N2 C29 C30 46.17(13) ?
N1 C28 C29 N2 55.10(10) y
C27 C28 C29 N2 168.90(12) ?
N1 C28 C29 C30 169.03(11) ?
C27 C28 C29 C30 -77.21(17) ?
N2 C29 C30 C31 -33.49(14) ?
C28 C29 C30 C31 -151.49(13) ?
C29 C30 C31 C32 10.17(17) ?
C12 N2 C32 C31 -170.69(11) ?
C29 N2 C32 C31 -39.96(14) ?
C30 C31 C32 N2 17.29(16) ?
